data_7152078
loop_
_publ_author_name
'Mart\'inez, R Fernando'
'Avalos, Mart\'in'
'Babiano, Reyes'
'Cintas, Pedro'
'Jim\'enez, Jos\'e L'
'Light, Mark E.'
'Palacios, Juan C.'

_publ_section_title
;
 Tautomerism in Schiff bases. The cases of 2-hydroxy-1-naphthaldehyde and
 1-hydroxy-2-naphthaldehyde investigated in solution and the solid state.
;
_journal_issue 24
_journal_name_full 'Organic &amp; biomolecular chemistry'
_journal_page_first 8268
_journal_page_last 8275
_journal_paper_doi 10.1039/c1ob06073b
_journal_volume 9
_journal_year 2011
_chemical_compound_source 'Pedro Cintas'
_chemical_formula_sum 'C21 H21 N O'
_chemical_formula_weight 303.39
_chemical_name_common NAFTBU
_chemical_name_systematic
;
?
;
_space_group_IT_number 14
_symmetry_cell_setting monoclinic
_symmetry_space_group_name_Hall '-P 2yn'
_symmetry_space_group_name_H-M 'P 1 21/n 1'
_atom_sites_solution_hydrogens geom
_atom_sites_solution_primary direct
_atom_sites_solution_secondary difmap
_audit_creation_method SHELXL-97
_cell_angle_alpha 90.00
_cell_angle_beta 103.012(2)
_cell_angle_gamma 90.00
_cell_formula_units_Z 4
_cell_length_a 8.5131(2)
_cell_length_b 12.4731(4)
_cell_length_c 15.8417(5)
_cell_measurement_reflns_used 17297
_cell_measurement_temperature 120(2)
_cell_measurement_theta_max 27.48
_cell_measurement_theta_min 2.91
_cell_volume 1638.95(8)
_computing_cell_refinement 'DENZO (Otwinowski & Minor, 1997) & COLLECT (Hooft, R.W.W., 1998)'
_computing_data_collection 'COLLECT (Hooft, R.W.W., 1998)'
_computing_data_reduction 'DENZO (Otwinowski & Minor, 1997) & COLLECT (Hooft, R.W.W., 1998)'
_computing_molecular_graphics
;
Images generated using CrystalMaker: a crystal and molecular
structures program for Mac and Windows. CrystalMaker Software Ltd,
Oxford, England (www.crystalmaker.com)
;
_computing_publication_material 'WINGX (Farrugia, 1998)'
_computing_structure_refinement 'SHELXL-97 (Sheldrick, 2008)'
_computing_structure_solution 'SHELXS-97 (Sheldrick, 1997)'
_diffrn_ambient_temperature 120(2)
_diffrn_detector_area_resol_mean 9.091
_diffrn_measured_fraction_theta_full 0.997
_diffrn_measured_fraction_theta_max 0.997
_diffrn_measurement_device_type 'Bruker-Nonius CCD camera on \k-goniostat'
_diffrn_measurement_method '\f & \w scans to fill the asymmetric unit'
_diffrn_radiation_monochromator graphite
_diffrn_radiation_source 'Bruker Nonius FR591 Rotating Anode'
_diffrn_radiation_type MoK\a
_diffrn_radiation_wavelength 0.71073
_diffrn_reflns_av_R_equivalents 0.0727
_diffrn_reflns_av_sigmaI/netI 0.0597
_diffrn_reflns_limit_h_max 11
_diffrn_reflns_limit_h_min -10
_diffrn_reflns_limit_k_max 16
_diffrn_reflns_limit_k_min -16
_diffrn_reflns_limit_l_max 20
_diffrn_reflns_limit_l_min -20
_diffrn_reflns_number 20079
_diffrn_reflns_theta_full 27.48
_diffrn_reflns_theta_max 27.48
_diffrn_reflns_theta_min 3.10
_diffrn_standards_number 0
_exptl_absorpt_coefficient_mu 0.075
_exptl_absorpt_correction_T_max 0.9955
_exptl_absorpt_correction_T_min 0.9779
_exptl_absorpt_correction_type multi-scan
_exptl_absorpt_process_details
;
SADABS V2.10 (Sheldrick, G.M., 2003)
;
_exptl_crystal_colour Orange
_exptl_crystal_density_diffrn 1.230
_exptl_crystal_density_method 'not measured'
_exptl_crystal_description Block
_exptl_crystal_F_000 648
_exptl_crystal_size_max 0.3
_exptl_crystal_size_mid 0.1
_exptl_crystal_size_min 0.06
_refine_diff_density_max 0.193
_refine_diff_density_min -0.268
_refine_diff_density_rms 0.054
_refine_ls_extinction_method none
_refine_ls_goodness_of_fit_ref 1.054
_refine_ls_hydrogen_treatment constr
_refine_ls_matrix_type full
_refine_ls_number_parameters 212
_refine_ls_number_reflns 3746
_refine_ls_number_restraints 2
_refine_ls_restrained_S_all 1.086
_refine_ls_R_factor_all 0.0939
_refine_ls_R_factor_gt 0.0571
_refine_ls_shift/su_max 0.001
_refine_ls_shift/su_mean 0.000
_refine_ls_structure_factor_coef Fsqd
_refine_ls_weighting_details 'calc w=1/[\s^2^(Fo^2^)+(0.0830P)^2^+0.0946P] where P=(Fo^2^+2Fc^2^)/3'
_refine_ls_weighting_scheme calc
_refine_ls_wR_factor_gt 0.1401
_refine_ls_wR_factor_ref 0.1604
_reflns_number_gt 2486
_reflns_number_total 3746
_reflns_threshold_expression >2\s(I)
_cod_data_source_file c1ob06073b.txt
_cod_data_source_block 2010acc0779
_cod_depositor_comments
;
The following automatic conversions were performed:

'_symmetry_cell_setting' value 'Monoclinic' changed to 'monoclinic'
according to /home/saulius/struct/CIF-dictionaries/cif_core.dic
dictionary named 'cif_core.dic' version 2.4.1 from 2010-06-29.

Automatic conversion script
Id: cif_fix_values 1715 2011-07-08 13:25:40Z adriana 
;
_cod_original_sg_symbol_H-M P2(1)/n
_cod_database_code 7152078

loop_
_symmetry_equiv_pos_as_xyz
'x, y, z'
'-x+1/2, y+1/2, -z+1/2'
'-x, -y, -z'
'x-1/2, -y-1/2, z-1/2'

loop_
_atom_site_label
_atom_site_type_symbol
_atom_site_fract_x
_atom_site_fract_y
_atom_site_fract_z
_atom_site_U_iso_or_equiv
_atom_site_adp_type
_atom_site_occupancy
_atom_site_symmetry_multiplicity
_atom_site_calc_flag
_atom_site_refinement_flags
C1 C 0.4309(2) 0.24450(13) 0.05201(11) 0.0262(4) Uani 1 1 d .
C2 C 0.5448(2) 0.17770(14) 0.02176(11) 0.0276(4) Uani 1 1 d .
C3 C 0.7052(2) 0.16865(15) 0.07007(12) 0.0318(4) Uani 1 1 d .
H3 H 0.7365 0.2033 0.1247 0.038 Uiso 1 1 calc R
C4 C 0.8156(2) 0.11056(17) 0.03886(13) 0.0417(5) Uani 1 1 d .
H4 H 0.9239 0.1062 0.0710 0.050 Uiso 1 1 calc R
C5 C 0.7687(3) 0.05738(18) -0.04073(14) 0.0470(6) Uani 1 1 d .
H5 H 0.8457 0.0163 -0.0618 0.056 Uiso 1 1 calc R
C6 C 0.6137(3) 0.06362(16) -0.08861(13) 0.0410(5) Uani 1 1 d .
H6 H 0.5843 0.0266 -0.1422 0.049 Uiso 1 1 calc R
C7 C 0.4970(2) 0.12471(14) -0.05901(12) 0.0327(4) Uani 1 1 d .
C8 C 0.3354(2) 0.13578(15) -0.10852(12) 0.0361(5) Uani 1 1 d .
H8 H 0.3025 0.0989 -0.1620 0.043 Uiso 1 1 calc R
C9 C 0.2289(2) 0.19870(15) -0.07950(12) 0.0336(4) Uani 1 1 d .
H9 H 0.1217 0.2045 -0.1131 0.040 Uiso 1 1 calc R
C10 C 0.2730(2) 0.25665(14) 0.00031(11) 0.0274(4) Uani 1 1 d .
C11 C 0.1633(2) 0.32874(14) 0.02609(11) 0.0292(4) Uani 1 1 d .
H11 H 0.0582 0.3365 -0.0097 0.035 Uiso 1 1 calc R
C12 C 0.09236(19) 0.45215(14) 0.12785(11) 0.0261(4) Uani 1 1 d .
C13 C -0.0674(2) 0.41888(15) 0.11508(12) 0.0317(4) Uani 1 1 d .
H13 H -0.1002 0.3544 0.0842 0.038 Uiso 1 1 calc R
C14 C -0.1793(2) 0.47791(16) 0.14660(12) 0.0361(5) Uani 1 1 d .
H14 H -0.2885 0.4552 0.1366 0.043 Uiso 1 1 calc R
C15 C -0.1298(2) 0.57006(16) 0.19273(12) 0.0358(5) Uani 1 1 d .
H15 H -0.2050 0.6111 0.2153 0.043 Uiso 1 1 calc R
C16 C 0.0293(2) 0.60332(15) 0.20637(11) 0.0316(4) Uani 1 1 d .
H16 H 0.0604 0.6671 0.2386 0.038 Uiso 1 1 calc R
C17 C 0.14601(19) 0.54681(14) 0.17467(11) 0.0261(4) Uani 1 1 d .
C18 C 0.3218(2) 0.58776(14) 0.19119(11) 0.0293(4) Uani 1 1 d .
C19 C 0.4352(2) 0.50979(16) 0.25128(11) 0.0342(5) Uani 1 1 d .
H19A H 0.5435 0.5409 0.2675 0.051 Uiso 1 1 calc R
H19B H 0.4396 0.4417 0.2211 0.051 Uiso 1 1 calc R
H19C H 0.3945 0.4971 0.3036 0.051 Uiso 1 1 calc R
C20 C 0.3741(2) 0.60224(16) 0.10503(12) 0.0341(5) Uani 1 1 d .
H20A H 0.3013 0.6528 0.0682 0.051 Uiso 1 1 calc R
H20B H 0.3700 0.5329 0.0755 0.051 Uiso 1 1 calc R
H20C H 0.4845 0.6302 0.1165 0.051 Uiso 1 1 calc R
C21 C 0.3400(2) 0.69715(17) 0.23688(14) 0.0449(5) Uani 1 1 d .
H21A H 0.3139 0.6900 0.2938 0.067 Uiso 1 1 calc R
H21B H 0.2665 0.7489 0.2018 0.067 Uiso 1 1 calc R
H21C H 0.4513 0.7224 0.2442 0.067 Uiso 1 1 calc R
N1 N 0.20236(16) 0.38453(11) 0.09719(9) 0.0261(3) Uani 1 1 d .
H902 H 0.3021 0.3802 0.1279 0.031 Uiso 0.50 1 calc PR
O1 O 0.47903(13) 0.29526(10) 0.12595(7) 0.0306(3) Uani 1 1 d .
H901 H 0.3986 0.3204 0.1417 0.046 Uiso 0.50 1 calc PR

loop_
_atom_site_aniso_label
_atom_site_aniso_U_11
_atom_site_aniso_U_22
_atom_site_aniso_U_33
_atom_site_aniso_U_23
_atom_site_aniso_U_13
_atom_site_aniso_U_12
C1 0.0343(9) 0.0218(9) 0.0239(9) 0.0007(7) 0.0095(7) -0.0015(7)
C2 0.0352(10) 0.0224(9) 0.0271(9) 0.0047(7) 0.0107(7) 0.0013(7)
C3 0.0376(10) 0.0300(10) 0.0292(10) 0.0042(8) 0.0104(7) 0.0059(8)
C4 0.0432(11) 0.0481(13) 0.0353(11) 0.0081(9) 0.0122(9) 0.0182(9)
C5 0.0577(13) 0.0496(13) 0.0382(12) 0.0052(10) 0.0201(10) 0.0250(11)
C6 0.0598(13) 0.0354(11) 0.0314(11) -0.0014(9) 0.0177(9) 0.0112(9)
C7 0.0457(11) 0.0247(9) 0.0297(10) 0.0018(8) 0.0129(8) 0.0032(8)
C8 0.0484(11) 0.0284(10) 0.0304(10) -0.0051(8) 0.0068(8) -0.0014(8)
C9 0.0372(10) 0.0299(10) 0.0315(10) -0.0025(8) 0.0029(8) -0.0032(8)
C10 0.0302(9) 0.0248(9) 0.0270(9) 0.0000(7) 0.0063(7) -0.0017(7)
C11 0.0285(9) 0.0294(10) 0.0294(10) 0.0024(8) 0.0057(7) -0.0026(7)
C12 0.0265(9) 0.0280(9) 0.0248(9) 0.0041(7) 0.0078(7) 0.0025(7)
C13 0.0298(9) 0.0313(10) 0.0345(10) 0.0003(8) 0.0083(7) -0.0039(7)
C14 0.0251(9) 0.0461(12) 0.0379(11) 0.0054(9) 0.0090(8) 0.0005(8)
C15 0.0320(10) 0.0456(12) 0.0325(10) 0.0048(9) 0.0129(8) 0.0111(8)
C16 0.0342(10) 0.0342(11) 0.0264(10) 0.0008(8) 0.0072(7) 0.0056(8)
C17 0.0272(8) 0.0291(10) 0.0223(9) 0.0043(7) 0.0059(6) 0.0034(7)
C18 0.0277(9) 0.0290(10) 0.0308(10) -0.0042(8) 0.0058(7) -0.0014(7)
C19 0.0302(9) 0.0449(12) 0.0261(10) -0.0030(8) 0.0033(7) 0.0013(8)
C20 0.0335(10) 0.0379(11) 0.0310(10) 0.0034(8) 0.0076(8) -0.0068(8)
C21 0.0407(11) 0.0397(12) 0.0530(13) -0.0126(10) 0.0083(9) -0.0026(9)
N1 0.0274(7) 0.0238(8) 0.0279(8) 0.0005(6) 0.0080(6) 0.0001(6)
O1 0.0310(6) 0.0320(7) 0.0285(7) -0.0057(5) 0.0062(5) 0.0023(5)

loop_
_atom_type_symbol
_atom_type_description
_atom_type_scat_dispersion_real
_atom_type_scat_dispersion_imag
_atom_type_scat_source
C C 0.0033 0.0016 'International Tables Vol C Tables 4.2.6.8 and 6.1.1.4'
H H 0.0000 0.0000 'International Tables Vol C Tables 4.2.6.8 and 6.1.1.4'
N N 0.0061 0.0033 'International Tables Vol C Tables 4.2.6.8 and 6.1.1.4'
O O 0.0106 0.0060 'International Tables Vol C Tables 4.2.6.8 and 6.1.1.4'

loop_
_geom_angle_atom_site_label_1
_geom_angle_atom_site_label_2
_geom_angle_atom_site_label_3
_geom_angle
O1 C1 C10 121.94(15)
O1 C1 C2 118.55(15)
C10 C1 C2 119.48(15)
C3 C2 C7 119.94(16)
C3 C2 C1 120.49(16)
C7 C2 C1 119.51(15)
C4 C3 C2 120.46(18)
C3 C4 C5 119.85(18)
C6 C5 C4 121.06(18)
C5 C6 C7 120.60(19)
C6 C7 C2 118.08(17)
C6 C7 C8 122.13(17)
C2 C7 C8 119.78(16)
C9 C8 C7 120.32(17)
C8 C9 C10 121.97(17)
C1 C10 C11 120.08(15)
C1 C10 C9 118.87(16)
C11 C10 C9 121.00(15)
N1 C11 C10 122.04(15)
C13 C12 C17 120.96(16)
C13 C12 N1 118.01(16)
C17 C12 N1 120.91(14)
C14 C13 C12 121.23(17)
C15 C14 C13 118.88(16)
C14 C15 C16 120.28(17)
C15 C16 C17 122.74(17)
C16 C17 C12 115.89(15)
C16 C17 C18 120.72(16)
C12 C17 C18 123.39(15)
C21 C18 C20 107.17(16)
C21 C18 C19 106.69(14)
C20 C18 C19 110.89(14)
C21 C18 C17 111.35(15)
C20 C18 C17 110.54(14)
C19 C18 C17 110.11(14)
C11 N1 C12 123.50(14)

loop_
_geom_bond_atom_site_label_1
_geom_bond_atom_site_label_2
_geom_bond_distance
C1 O1 1.3131(19)
C1 C10 1.417(2)
C1 C2 1.440(2)
C2 C3 1.411(2)
C2 C7 1.416(2)
C3 C4 1.364(3)
C4 C5 1.401(3)
C5 C6 1.368(3)
C6 C7 1.414(3)
C7 C8 1.428(3)
C8 C9 1.356(3)
C9 C10 1.431(2)
C10 C11 1.421(2)
C11 N1 1.302(2)
C12 C13 1.393(2)
C12 C17 1.414(2)
C12 N1 1.425(2)
C13 C14 1.383(3)
C14 C15 1.376(3)
C15 C16 1.386(3)
C16 C17 1.401(2)
C17 C18 1.547(2)
C18 C21 1.536(3)
C18 C20 1.539(3)
C18 C19 1.539(2)

loop_
_geom_hbond_atom_site_label_D
_geom_hbond_atom_site_label_H
_geom_hbond_atom_site_label_A
_geom_hbond_distance_DH
_geom_hbond_distance_HA
_geom_hbond_distance_DA
_geom_hbond_angle_DHA
O1 H901 N1 0.84 1.84 2.5518(17) 141.1
